data_7044985
loop_
_publ_author_name
'Rasamsetty, Amaleswari'
'Das, Chinmoy'
'Sa\~nudo, E Carolina'
'Shanmugam, Maheswaran'
'Baskar, Viswanathan'

_publ_section_title
;
 Effect of coordination geometry on the magnetic properties of a series of
 Ln<sub>2</sub> and Ln<sub>4</sub> hydroxo clusters.
;
_journal_issue 5
_journal_name_full 'Dalton transactions (Cambridge, England : 2003)'
_journal_page_first 1726
_journal_page_last 1738
_journal_paper_doi 10.1039/c7dt00172j
_journal_volume 47
_journal_year 2018
_chemical_formula_moiety 'C98 H106 Ho2 N4 O26'
_chemical_formula_sum 'C98 H106 Ho2 N4 O26'
_chemical_formula_weight 2085.72
_space_group_crystal_system triclinic
_space_group_IT_number 2
_space_group_name_Hall '-P 1'
_space_group_name_H-M_alt 'P -1'
_symmetry_space_group_name_Hall '-P 1'
_symmetry_space_group_name_H-M 'P -1'
_atom_sites_solution_hydrogens geom
_audit_creation_method SHELXL-2014/7
_audit_update_record
;
2016-12-17 deposited with the CCDC.
2017-12-07 downloaded from the CCDC.
;
_cell_angle_alpha 64.6480(10)
_cell_angle_beta 64.9470(10)
_cell_angle_gamma 85.963(2)
_cell_formula_units_Z 1
_cell_length_a 13.8538(14)
_cell_length_b 13.8879(14)
_cell_length_c 15.0749(15)
_cell_measurement_reflns_used 8869
_cell_measurement_temperature 100(2)
_cell_measurement_theta_max 25.02
_cell_measurement_theta_min 2.47
_cell_volume 2352.6(4)
_computing_cell_refinement 'Bruker SMART'
_computing_data_collection 'Bruker SMART'
_computing_data_reduction 'Bruker SAINT'
_computing_structure_refinement 'SHELXL-2014/7 (Sheldrick, 2014)'
_computing_structure_solution 'Bruker SHELXTL'
_diffrn_ambient_temperature 100(2)
_diffrn_measured_fraction_theta_full 0.994
_diffrn_measured_fraction_theta_max 0.994
_diffrn_measurement_device_type 'CCD area detector'
_diffrn_measurement_method 'phi and omega scans'
_diffrn_radiation_type MoK\a
_diffrn_radiation_wavelength 0.71073
_diffrn_reflns_av_R_equivalents 0.0266
_diffrn_reflns_av_unetI/netI 0.0288
_diffrn_reflns_Laue_measured_fraction_full 0.994
_diffrn_reflns_Laue_measured_fraction_max 0.994
_diffrn_reflns_limit_h_max 16
_diffrn_reflns_limit_h_min -16
_diffrn_reflns_limit_k_max 16
_diffrn_reflns_limit_k_min -16
_diffrn_reflns_limit_l_max 17
_diffrn_reflns_limit_l_min -17
_diffrn_reflns_number 22692
_diffrn_reflns_point_group_measured_fraction_full 0.994
_diffrn_reflns_point_group_measured_fraction_max 0.994
_diffrn_reflns_theta_full 25.015
_diffrn_reflns_theta_max 25.015
_diffrn_reflns_theta_min 1.638
_exptl_absorpt_coefficient_mu 1.748
_exptl_absorpt_correction_T_max 0.8177
_exptl_absorpt_correction_T_min 0.7324
_exptl_absorpt_correction_type multi-scan
_exptl_absorpt_process_details sadabs
_exptl_crystal_colour yellow
_exptl_crystal_density_diffrn 1.472
_exptl_crystal_description block
_exptl_crystal_F_000 1064
_exptl_crystal_size_max 0.190
_exptl_crystal_size_mid 0.150
_exptl_crystal_size_min 0.120
_refine_diff_density_max 2.001
_refine_diff_density_min -0.754
_refine_diff_density_rms 0.086
_refine_ls_extinction_method none
_refine_ls_goodness_of_fit_ref 1.045
_refine_ls_hydrogen_treatment constr
_refine_ls_matrix_type full
_refine_ls_number_parameters 595
_refine_ls_number_reflns 8264
_refine_ls_number_restraints 0
_refine_ls_restrained_S_all 1.045
_refine_ls_R_factor_all 0.0274
_refine_ls_R_factor_gt 0.0266
_refine_ls_shift/su_max 0.001
_refine_ls_shift/su_mean 0.000
_refine_ls_structure_factor_coef Fsqd
_refine_ls_weighting_details 'w=1/[\s^2^(Fo^2^)+(0.0342P)^2^+3.7237P] where P=(Fo^2^+2Fc^2^)/3'
_refine_ls_weighting_scheme calc
_refine_ls_wR_factor_gt 0.0679
_refine_ls_wR_factor_ref 0.0684
_reflns_Friedel_coverage 0.000
_reflns_number_gt 7999
_reflns_number_total 8264
_reflns_threshold_expression 'I > 2\s(I)'
_cod_data_source_file c7dt00172j2.cif
_cod_data_source_block 6
_cod_depositor_comments 'Adding full bibliography for 7044982--7044987.cif.'
_cod_database_code 7044985
_shelx_shelxl_version_number 2014/7
_shelx_space_group_comment
;
The symmetry employed for this shelxl refinement is uniquely defined
by the following loop, which should always be used as a source of
symmetry information in preference to the above space-group names.
They are only intended as comments.
;
_shelx_estimated_absorpt_t_min 0.732
_shelx_estimated_absorpt_t_max 0.818

loop_
_space_group_symop_operation_xyz
'x, y, z'
'-x, -y, -z'

loop_
_atom_site_label
_atom_site_type_symbol
_atom_site_fract_x
_atom_site_fract_y
_atom_site_fract_z
_atom_site_U_iso_or_equiv
_atom_site_adp_type
_atom_site_occupancy
_atom_site_site_symmetry_order
_atom_site_calc_flag
_atom_site_refinement_flags_posn
_atom_site_refinement_flags_adp
Ho1 Ho 0.05884(2) 0.41938(2) 0.10191(2) 0.01444(5) Uani 1 1 d . .
O3 O -0.06612(16) 0.34556(18) 0.28111(16) 0.0254(5) Uani 1 1 d . .
O7 O 0.06156(16) 0.56919(17) 0.14353(18) 0.0240(4) Uani 1 1 d . .
O2 O 0.15270(15) 0.37426(16) 0.20857(16) 0.0199(4) Uani 1 1 d . .
O10 O 0.14988(16) 0.28130(15) 0.07373(16) 0.0206(4) Uani 1 1 d . .
O5 O 0.24268(15) 0.50336(16) -0.02252(16) 0.0201(4) Uani 1 1 d . .
O6 O 0.07264(14) 0.47882(15) -0.07220(15) 0.0152(4) Uani 1 1 d . .
O9 O -0.06543(16) 0.29095(15) 0.13305(17) 0.0224(4) Uani 1 1 d . .
O1 O 0.14105(18) 0.16310(19) 0.50744(18) 0.0354(6) Uani 1 1 d . .
O4 O -0.11014(18) 0.08256(18) 0.55659(19) 0.0342(5) Uani 1 1 d . .
O8 O -0.13460(19) 0.02761(18) 0.1131(2) 0.0336(5) Uani 1 1 d . .
C33 C -0.2110(3) 0.0509(2) 0.1919(3) 0.0245(6) Uani 1 1 d . .
C28 C -0.1807(2) 0.1331(2) 0.2091(2) 0.0199(6) Uani 1 1 d . .
C27 C -0.0692(2) 0.1929(2) 0.1524(2) 0.0198(6) Uani 1 1 d . .
C26 C 0.0211(2) 0.1391(2) 0.1297(2) 0.0210(6) Uani 1 1 d . .
H26 H 0.0110 0.0679 0.1430 0.025 Uiso 1 1 calc R U
C25 C 0.1254(2) 0.1876(2) 0.0882(2) 0.0201(6) Uani 1 1 d . .
C24 C 0.2205(2) 0.1315(3) 0.0495(3) 0.0250(7) Uani 1 1 d . .
C23 C 0.3118(3) 0.1969(3) -0.0416(3) 0.0293(7) Uani 1 1 d . .
H23 H 0.3125 0.2711 -0.0712 0.035 Uiso 1 1 calc R U
C7 C 0.2244(2) 0.3146(2) 0.3363(2) 0.0188(6) Uani 1 1 d . .
C8 C 0.1296(2) 0.3240(2) 0.3093(2) 0.0178(6) Uani 1 1 d . .
C9 C 0.0252(2) 0.2811(2) 0.3921(2) 0.0222(6) Uani 1 1 d . .
H9 H 0.0159 0.2441 0.4637 0.027 Uiso 1 1 calc R U
C10 C -0.0659(2) 0.2910(2) 0.3724(2) 0.0203(6) Uani 1 1 d . .
C39 C -0.0075(2) 0.6521(2) 0.1407(3) 0.0218(6) Uani 1 1 d . .
H39A H 0.0150 0.7056 0.0658 0.026 Uiso 1 1 calc R U
H39B H -0.0003 0.6874 0.1813 0.026 Uiso 1 1 calc R U
C37 C 0.1497(2) 0.4556(2) -0.1480(2) 0.0169(6) Uani 1 1 d . .
C36 C 0.2571(2) 0.4939(2) -0.1858(2) 0.0199(6) Uani 1 1 d . .
C40 C -0.1229(2) 0.6074(2) 0.1883(2) 0.0197(6) Uani 1 1 d . .
C41 C -0.2053(3) 0.6304(2) 0.2668(2) 0.0241(6) Uani 1 1 d . .
H41 H -0.1879 0.6709 0.2950 0.029 Uiso 1 1 calc R U
C29 C -0.2575(2) 0.1600(2) 0.2878(2) 0.0231(6) Uani 1 1 d . .
H29 H -0.2385 0.2156 0.2987 0.028 Uiso 1 1 calc R U
C35 C 0.2780(2) 0.5619(2) -0.1390(2) 0.0206(6) Uani 1 1 d . .
H35A H 0.3544 0.5870 -0.1742 0.025 Uiso 1 1 calc R U
H35B H 0.2406 0.6244 -0.1543 0.025 Uiso 1 1 calc R U
C30 C -0.3617(3) 0.1065(3) 0.3506(3) 0.0285(7) Uani 1 1 d . .
H30 H -0.4116 0.1249 0.4037 0.034 Uiso 1 1 calc R U
C31 C -0.3902(3) 0.0252(3) 0.3329(3) 0.0307(7) Uani 1 1 d . .
H31 H -0.4599 -0.0111 0.3743 0.037 Uiso 1 1 calc R U
C32 C -0.3163(3) -0.0029(3) 0.2544(3) 0.0292(7) Uani 1 1 d . .
H32 H -0.3366 -0.0575 0.2431 0.035 Uiso 1 1 calc R U
O11 O 0.1324(2) -0.04266(18) 0.1854(2) 0.0433(6) Uani 1 1 d . .
C19 C 0.2222(3) 0.0196(3) 0.0948(3) 0.0350(8) Uani 1 1 d . .
C42 C -0.3130(3) 0.5948(3) 0.3046(3) 0.0279(7) Uani 1 1 d . .
C38 C 0.3376(2) 0.4673(2) -0.2632(2) 0.0244(6) Uani 1 1 d . .
H38 H 0.4092 0.4916 -0.2875 0.029 Uiso 1 1 calc R U
C43 C -0.4000(3) 0.6273(3) 0.3845(3) 0.0421(9) Uani 1 1 d . .
H43A H -0.4690 0.6039 0.3945 0.063 Uiso 1 1 calc R U
H43B H -0.3903 0.7041 0.3567 0.063 Uiso 1 1 calc R U
H43C H -0.3961 0.5946 0.4531 0.063 Uiso 1 1 calc R U
C6 C 0.3152(2) 0.3907(2) 0.2579(2) 0.0219(6) Uani 1 1 d . .
H6 H 0.3137 0.4420 0.1939 0.026 Uiso 1 1 calc R U
C5 C 0.4074(2) 0.3924(3) 0.2719(3) 0.0273(7) Uani 1 1 d . .
H5 H 0.4661 0.4449 0.2191 0.033 Uiso 1 1 calc R U
C4 C 0.4108(3) 0.3149(3) 0.3658(3) 0.0308(7) Uani 1 1 d . .
H4 H 0.4725 0.3149 0.3759 0.037 Uiso 1 1 calc R U
C3 C 0.3231(3) 0.2372(3) 0.4451(3) 0.0302(7) Uani 1 1 d . .
H3 H 0.3266 0.1849 0.5075 0.036 Uiso 1 1 calc R U
C2 C 0.2298(2) 0.2374(2) 0.4314(2) 0.0247(6) Uani 1 1 d . .
C11 C -0.1750(2) 0.2380(2) 0.4647(2) 0.0225(6) Uani 1 1 d . .
C12 C -0.2621(2) 0.2903(3) 0.4557(3) 0.0270(7) Uani 1 1 d . .
H12 H -0.2499 0.3559 0.3956 0.032 Uiso 1 1 calc R U
C13 C -0.3665(3) 0.2473(3) 0.5338(3) 0.0352(8) Uani 1 1 d . .
H13 H -0.4238 0.2830 0.5257 0.042 Uiso 1 1 calc R U
C14 C -0.3846(3) 0.1506(3) 0.6239(3) 0.0388(9) Uani 1 1 d . .
H14 H -0.4542 0.1227 0.6784 0.047 Uiso 1 1 calc R U
C15 C -0.3007(3) 0.0953(3) 0.6338(3) 0.0354(8) Uani 1 1 d . .
H15 H -0.3143 0.0296 0.6943 0.042 Uiso 1 1 calc R U
C16 C -0.1950(3) 0.1366(3) 0.5539(3) 0.0276(7) Uani 1 1 d . .
C17 C -0.1309(3) -0.0297(3) 0.6304(3) 0.0405(9) Uani 1 1 d . .
H17A H -0.1584 -0.0382 0.7038 0.061 Uiso 1 1 calc R U
H17B H -0.0653 -0.0609 0.6128 0.061 Uiso 1 1 calc R U
H17C H -0.1828 -0.0652 0.6239 0.061 Uiso 1 1 calc R U
C1 C 0.1473(3) 0.0780(4) 0.6006(3) 0.0564(13) Uani 1 1 d . .
H1A H 0.2030 0.0371 0.5771 0.085 Uiso 1 1 calc R U
H1B H 0.0797 0.0319 0.6467 0.085 Uiso 1 1 calc R U
H1C H 0.1634 0.1077 0.6405 0.085 Uiso 1 1 calc R U
C22 C 0.4022(3) 0.1545(3) -0.0898(3) 0.0422(9) Uani 1 1 d . .
H22 H 0.4620 0.1996 -0.1516 0.051 Uiso 1 1 calc R U
C21 C 0.4020(3) 0.0451(4) -0.0447(4) 0.0517(11) Uani 1 1 d . .
H21 H 0.4622 0.0162 -0.0765 0.062 Uiso 1 1 calc R U
C20 C 0.3139(4) -0.0225(3) 0.0469(4) 0.0499(11) Uani 1 1 d . .
H20 H 0.3156 -0.0964 0.0770 0.060 Uiso 1 1 calc R U
C34 C -0.1503(4) -0.0731(3) 0.1158(3) 0.0466(10) Uani 1 1 d . .
H34A H -0.1647 -0.1293 0.1869 0.070 Uiso 1 1 calc R U
H34B H -0.0867 -0.0829 0.0622 0.070 Uiso 1 1 calc R U
H34C H -0.2102 -0.0757 0.1002 0.070 Uiso 1 1 calc R U
O12 O 0.41997(19) 0.4132(2) -0.0257(2) 0.0429(6) Uani 1 1 d . .
N1 N 0.4849(2) 0.2787(2) 0.0761(2) 0.0276(6) Uani 1 1 d . .
C45 C 0.4543(7) 0.1824(5) 0.1751(6) 0.129(4) Uani 1 1 d . .
H45A H 0.3773 0.1668 0.2127 0.194 Uiso 1 1 calc R U
H45B H 0.4814 0.1914 0.2204 0.194 Uiso 1 1 calc R U
H45C H 0.4836 0.1240 0.1588 0.194 Uiso 1 1 calc R U
C44 C 0.5909(4) 0.3216(5) 0.0104(6) 0.094(2) Uani 1 1 d . .
H44A H 0.5987 0.3969 -0.0088 0.140 Uiso 1 1 calc R U
H44B H 0.6149 0.3118 -0.0547 0.140 Uiso 1 1 calc R U
H44C H 0.6332 0.2859 0.0486 0.140 Uiso 1 1 calc R U
C46 C 0.4035(3) 0.3288(4) 0.0553(4) 0.0477(10) Uani 1 1 d . .
H46 H 0.3329 0.2975 0.1045 0.057 Uiso 1 1 calc R U
O13 O 0.1852(3) 0.6198(2) 0.2171(3) 0.0560(9) Uani 1 1 d . .
N2 N 0.2095(3) 0.5623(3) 0.3702(3) 0.0533(10) Uani 1 1 d . .
C48 C 0.3105(4) 0.6311(4) 0.3157(5) 0.0637(14) Uani 1 1 d . .
H48A H 0.3272 0.6730 0.2399 0.096 Uiso 1 1 calc R U
H48B H 0.3665 0.5878 0.3221 0.096 Uiso 1 1 calc R U
H48C H 0.3049 0.6783 0.3487 0.096 Uiso 1 1 calc R U
C47 C 0.1746(6) 0.4859(5) 0.4830(5) 0.0839(18) Uani 1 1 d . .
H47A H 0.1084 0.4435 0.5082 0.126 Uiso 1 1 calc R U
H47B H 0.1637 0.5237 0.5263 0.126 Uiso 1 1 calc R U
H47C H 0.2285 0.4396 0.4897 0.126 Uiso 1 1 calc R U
C49 C 0.1571(4) 0.5609(3) 0.3140(4) 0.0505(11) Uani 1 1 d . .
H49 H 0.0950 0.5120 0.3511 0.061 Uiso 1 1 calc R U
C18 C 0.1312(4) -0.1568(3) 0.2343(5) 0.0653(14) Uani 1 1 d . .
H18A H 0.1428 -0.1834 0.1819 0.098 Uiso 1 1 calc R U
H18B H 0.0628 -0.1900 0.2959 0.098 Uiso 1 1 calc R U
H18C H 0.1872 -0.1737 0.2580 0.098 Uiso 1 1 calc R U

loop_
_atom_site_aniso_label
_atom_site_aniso_U_11
_atom_site_aniso_U_22
_atom_site_aniso_U_33
_atom_site_aniso_U_23
_atom_site_aniso_U_13
_atom_site_aniso_U_12
Ho1 0.01382(8) 0.01365(8) 0.01719(8) -0.00611(6) -0.00878(6) 0.00294(5)
O3 0.0181(10) 0.0339(12) 0.0203(11) -0.0071(9) -0.0100(9) 0.0051(9)
O7 0.0226(11) 0.0254(11) 0.0358(12) -0.0189(10) -0.0184(10) 0.0094(9)
O2 0.0181(10) 0.0222(10) 0.0176(10) -0.0058(8) -0.0091(8) 0.0017(8)
O10 0.0200(10) 0.0161(10) 0.0279(11) -0.0098(9) -0.0126(9) 0.0050(8)
O5 0.0171(10) 0.0226(10) 0.0209(10) -0.0087(9) -0.0090(8) -0.0004(8)
O6 0.0142(9) 0.0165(9) 0.0179(10) -0.0090(8) -0.0084(8) 0.0038(7)
O9 0.0202(10) 0.0149(10) 0.0310(11) -0.0090(9) -0.0115(9) 0.0035(8)
O1 0.0289(12) 0.0344(13) 0.0257(12) 0.0085(10) -0.0175(10) -0.0065(10)
O4 0.0269(12) 0.0248(12) 0.0319(13) -0.0011(10) -0.0071(10) -0.0018(9)
O8 0.0320(13) 0.0286(12) 0.0442(14) -0.0241(11) -0.0110(11) -0.0010(10)
C33 0.0259(16) 0.0200(15) 0.0259(16) -0.0072(13) -0.0128(13) 0.0026(12)
C28 0.0222(15) 0.0145(13) 0.0212(14) -0.0036(12) -0.0120(12) 0.0006(11)
C27 0.0234(15) 0.0170(14) 0.0179(14) -0.0058(12) -0.0098(12) 0.0014(11)
C26 0.0250(15) 0.0144(14) 0.0251(15) -0.0086(12) -0.0123(13) 0.0025(12)
C25 0.0234(15) 0.0185(14) 0.0222(15) -0.0091(12) -0.0137(13) 0.0071(12)
C24 0.0264(16) 0.0279(16) 0.0358(17) -0.0213(14) -0.0202(14) 0.0113(13)
C23 0.0244(16) 0.0369(18) 0.0398(19) -0.0248(16) -0.0181(15) 0.0100(14)
C7 0.0186(14) 0.0213(14) 0.0211(14) -0.0108(12) -0.0112(12) 0.0037(11)
C8 0.0214(15) 0.0143(13) 0.0210(15) -0.0071(12) -0.0130(12) 0.0036(11)
C9 0.0219(15) 0.0244(15) 0.0165(14) -0.0040(12) -0.0098(12) -0.0001(12)
C10 0.0212(15) 0.0177(14) 0.0214(15) -0.0089(12) -0.0083(12) 0.0022(11)
C39 0.0245(15) 0.0202(15) 0.0287(16) -0.0141(13) -0.0157(13) 0.0067(12)
C37 0.0187(14) 0.0146(13) 0.0162(13) -0.0039(11) -0.0103(11) 0.0062(11)
C36 0.0198(14) 0.0180(14) 0.0186(14) -0.0044(12) -0.0096(12) 0.0049(11)
C40 0.0235(15) 0.0178(14) 0.0210(14) -0.0085(12) -0.0134(12) 0.0080(11)
C41 0.0310(17) 0.0232(15) 0.0245(15) -0.0139(13) -0.0151(14) 0.0104(13)
C29 0.0264(16) 0.0169(14) 0.0237(15) -0.0063(12) -0.0116(13) 0.0022(12)
C35 0.0145(14) 0.0203(14) 0.0225(15) -0.0058(12) -0.0077(12) 0.0006(11)
C30 0.0226(16) 0.0318(17) 0.0251(16) -0.0093(14) -0.0081(13) 0.0017(13)
C31 0.0220(16) 0.0279(17) 0.0322(18) -0.0045(14) -0.0109(14) -0.0053(13)
C32 0.0289(17) 0.0217(16) 0.0372(18) -0.0082(14) -0.0182(15) -0.0048(13)
O11 0.0507(16) 0.0161(12) 0.0660(18) -0.0143(12) -0.0328(15) 0.0118(11)
C19 0.0373(19) 0.0308(18) 0.056(2) -0.0278(18) -0.0298(18) 0.0155(15)
C42 0.0253(16) 0.0314(17) 0.0256(16) -0.0138(14) -0.0099(14) 0.0112(13)
C38 0.0165(14) 0.0285(16) 0.0242(15) -0.0091(13) -0.0082(12) 0.0054(12)
C43 0.0307(19) 0.056(2) 0.043(2) -0.0327(19) -0.0086(17) 0.0126(17)
C6 0.0197(15) 0.0230(15) 0.0212(15) -0.0086(12) -0.0087(12) 0.0046(12)
C5 0.0195(15) 0.0298(17) 0.0299(17) -0.0097(14) -0.0116(13) 0.0012(13)
C4 0.0210(16) 0.0409(19) 0.0346(18) -0.0153(16) -0.0172(14) 0.0047(14)
C3 0.0303(17) 0.0351(18) 0.0277(17) -0.0090(14) -0.0203(15) 0.0074(14)
C2 0.0245(16) 0.0254(16) 0.0230(15) -0.0070(13) -0.0125(13) 0.0002(13)
C11 0.0185(15) 0.0289(16) 0.0229(15) -0.0149(13) -0.0075(12) 0.0009(12)
C12 0.0229(16) 0.0389(18) 0.0286(16) -0.0225(15) -0.0118(14) 0.0060(13)
C13 0.0186(16) 0.061(2) 0.042(2) -0.039(2) -0.0105(15) 0.0088(15)
C14 0.0208(17) 0.055(2) 0.038(2) -0.0317(19) 0.0028(15) -0.0116(16)
C15 0.0308(18) 0.0358(19) 0.0295(18) -0.0153(15) -0.0011(15) -0.0115(15)
C16 0.0253(16) 0.0291(17) 0.0251(16) -0.0122(14) -0.0067(13) -0.0046(13)
C17 0.047(2) 0.0234(17) 0.0302(18) -0.0010(15) -0.0088(17) -0.0036(15)
C1 0.042(2) 0.053(3) 0.038(2) 0.0199(19) -0.0254(19) -0.0094(19)
C22 0.0261(18) 0.065(3) 0.055(2) -0.043(2) -0.0185(17) 0.0154(18)
C21 0.037(2) 0.074(3) 0.083(3) -0.063(3) -0.035(2) 0.034(2)
C20 0.055(3) 0.044(2) 0.088(3) -0.048(2) -0.048(3) 0.034(2)
C34 0.066(3) 0.037(2) 0.048(2) -0.0304(19) -0.022(2) 0.0034(19)
O12 0.0293(13) 0.0452(15) 0.0332(14) 0.0043(12) -0.0177(11) 0.0064(11)
N1 0.0350(15) 0.0204(13) 0.0279(14) -0.0073(11) -0.0176(12) 0.0038(11)
C45 0.154(7) 0.045(3) 0.082(5) -0.008(3) 0.019(4) 0.016(4)
C44 0.057(3) 0.066(4) 0.129(6) -0.012(4) -0.046(4) -0.001(3)
C46 0.038(2) 0.056(3) 0.051(2) -0.030(2) -0.0142(19) 0.0032(19)
O13 0.081(2) 0.0383(16) 0.106(3) -0.0447(18) -0.080(2) 0.0290(15)
N2 0.074(3) 0.046(2) 0.084(3) -0.044(2) -0.060(2) 0.0321(18)
C48 0.081(3) 0.058(3) 0.112(4) -0.055(3) -0.079(3) 0.028(2)
C47 0.122(5) 0.074(4) 0.085(4) -0.047(3) -0.064(4) 0.042(4)
C49 0.063(3) 0.039(2) 0.095(4) -0.046(3) -0.060(3) 0.031(2)
C18 0.077(3) 0.0189(19) 0.111(4) -0.021(2) -0.060(3) 0.018(2)

loop_
_atom_type_symbol
_atom_type_description
_atom_type_scat_dispersion_real
_atom_type_scat_dispersion_imag
_atom_type_scat_source
C C 0.0033 0.0016 'International Tables Vol C Tables 4.2.6.8 and 6.1.1.4'
H H 0.0000 0.0000 'International Tables Vol C Tables 4.2.6.8 and 6.1.1.4'
O O 0.0106 0.0060 'International Tables Vol C Tables 4.2.6.8 and 6.1.1.4'
Ho Ho -0.2175 4.6783 'International Tables Vol C Tables 4.2.6.8 and 6.1.1.4'
N N 0.0061 0.0033 'International Tables Vol C Tables 4.2.6.8 and 6.1.1.4'

loop_
_geom_angle_atom_site_label_1
_geom_angle_atom_site_label_2
_geom_angle_atom_site_label_3
_geom_angle
_geom_angle_site_symmetry_1
_geom_angle_site_symmetry_3
O3 Ho1 O6 84.24(7) . 2_565
O3 Ho1 O6 141.15(7) . .
O6 Ho1 O6 66.21(7) 2_565 .
O3 Ho1 O10 106.41(7) . .
O6 Ho1 O10 142.88(7) 2_565 .
O6 Ho1 O10 85.83(7) . .
O3 Ho1 O9 69.85(8) . .
O6 Ho1 O9 78.66(7) 2_565 .
O6 Ho1 O9 79.66(7) . .
O10 Ho1 O9 72.42(7) . .
O3 Ho1 O2 72.69(7) . .
O6 Ho1 O2 140.58(7) 2_565 .
O6 Ho1 O2 145.69(7) . .
O10 Ho1 O2 75.58(7) . .
O9 Ho1 O2 120.08(7) . .
O3 Ho1 O5 144.75(7) . .
O6 Ho1 O5 115.97(7) 2_565 .
O6 Ho1 O5 73.61(6) . .
O10 Ho1 O5 75.53(7) . .
O9 Ho1 O5 139.32(7) . .
O2 Ho1 O5 73.93(7) . .
O3 Ho1 O7 80.11(8) . .
O6 Ho1 O7 70.98(6) 2_565 .
O6 Ho1 O7 110.90(7) . .
O10 Ho1 O7 145.04(7) . .
O9 Ho1 O7 139.00(7) . .
O2 Ho1 O7 73.82(7) . .
O5 Ho1 O7 80.08(7) . .
O3 Ho1 Ho1 113.96(5) . 2_565
O6 Ho1 Ho1 33.18(4) 2_565 2_565
O6 Ho1 Ho1 33.02(4) . 2_565
O10 Ho1 Ho1 115.56(5) . 2_565
O9 Ho1 Ho1 77.03(5) . 2_565
O2 Ho1 Ho1 162.59(5) . 2_565
O5 Ho1 Ho1 95.28(5) . 2_565
O7 Ho1 Ho1 91.10(5) . 2_565
C10 O3 Ho1 136.61(19) . .
C39 O7 Ho1 129.28(16) . .
C8 O2 Ho1 136.32(18) . .
C25 O10 Ho1 136.76(18) . .
C35 O5 Ho1 122.10(15) . .
C37 O6 Ho1 123.36(16) . 2_565
C37 O6 Ho1 122.85(16) . .
Ho1 O6 Ho1 113.79(7) 2_565 .
C27 O9 Ho1 135.87(19) . .
C2 O1 C1 118.5(3) . .
C16 O4 C17 118.5(3) . .
C33 O8 C34 118.2(3) . .
O8 C33 C32 123.1(3) . .
O8 C33 C28 117.1(3) . .
C32 C33 C28 119.8(3) . .
C29 C28 C33 118.5(3) . .
C29 C28 C27 116.2(3) . .
C33 C28 C27 125.3(3) . .
O9 C27 C26 124.4(3) . .
O9 C27 C28 114.9(3) . .
C26 C27 C28 120.5(3) . .
C25 C26 C27 122.9(3) . .
C25 C26 H26 118.5 . .
C27 C26 H26 118.5 . .
O10 C25 C26 125.1(3) . .
O10 C25 C24 114.5(3) . .
C26 C25 C24 120.3(3) . .
C23 C24 C19 118.2(3) . .
C23 C24 C25 116.2(3) . .
C19 C24 C25 125.5(3) . .
C24 C23 C22 121.9(3) . .
C24 C23 H23 119.1 . .
C22 C23 H23 119.1 . .
C6 C7 C2 117.4(3) . .
C6 C7 C8 116.1(3) . .
C2 C7 C8 126.5(3) . .
O2 C8 C9 124.2(3) . .
O2 C8 C7 115.0(2) . .
C9 C8 C7 120.8(2) . .
C10 C9 C8 123.3(3) . .
C10 C9 H9 118.3 . .
C8 C9 H9 118.3 . .
O3 C10 C9 125.0(3) . .
O3 C10 C11 114.5(3) . .
C9 C10 C11 120.5(3) . .
O7 C39 C40 111.8(2) . .
O7 C39 H39A 109.3 . .
C40 C39 H39A 109.3 . .
O7 C39 H39B 109.3 . .
C40 C39 H39B 109.3 . .
H39A C39 H39B 107.9 . .
O6 C37 C36 119.4(2) . .
O6 C37 C40 120.2(2) . 2_565
C36 C37 C40 120.5(3) . 2_565
C38 C36 C37 119.2(3) . .
C38 C36 C35 124.1(3) . .
C37 C36 C35 116.7(3) . .
C41 C40 C37 118.6(3) . 2_565
C41 C40 C39 122.7(3) . .
C37 C40 C39 118.6(3) 2_565 .
C40 C41 C42 122.1(3) . .
C40 C41 H41 119.0 . .
C42 C41 H41 119.0 . .
C30 C29 C28 122.0(3) . .
C30 C29 H29 119.0 . .
C28 C29 H29 119.0 . .
O5 C35 C36 112.0(2) . .
O5 C35 H35A 109.2 . .
C36 C35 H35A 109.2 . .
O5 C35 H35B 109.2 . .
C36 C35 H35B 109.2 . .
H35A C35 H35B 107.9 . .
C31 C30 C29 118.8(3) . .
C31 C30 H30 120.6 . .
C29 C30 H30 120.6 . .
C32 C31 C30 120.8(3) . .
C32 C31 H31 119.6 . .
C30 C31 H31 119.6 . .
C31 C32 C33 120.1(3) . .
C31 C32 H32 119.9 . .
C33 C32 H32 119.9 . .
C19 O11 C18 118.8(3) . .
O11 C19 C20 123.3(3) . .
O11 C19 C24 117.1(3) . .
C20 C19 C24 119.7(4) . .
C38 C42 C41 118.3(3) 2_565 .
C38 C42 C43 121.4(3) 2_565 .
C41 C42 C43 120.3(3) . .
C42 C38 C36 121.4(3) 2_565 .
C42 C38 H38 119.3 2_565 .
C36 C38 H38 119.3 . .
C42 C43 H43A 109.5 . .
C42 C43 H43B 109.5 . .
H43A C43 H43B 109.5 . .
C42 C43 H43C 109.5 . .
H43A C43 H43C 109.5 . .
H43B C43 H43C 109.5 . .
C5 C6 C7 122.4(3) . .
C5 C6 H6 118.8 . .
C7 C6 H6 118.8 . .
C4 C5 C6 118.9(3) . .
C4 C5 H5 120.5 . .
C6 C5 H5 120.5 . .
C5 C4 C3 120.6(3) . .
C5 C4 H4 119.7 . .
C3 C4 H4 119.7 . .
C4 C3 C2 120.1(3) . .
C4 C3 H3 119.9 . .
C2 C3 H3 119.9 . .
O1 C2 C3 122.4(3) . .
O1 C2 C7 117.2(3) . .
C3 C2 C7 120.4(3) . .
C12 C11 C16 118.5(3) . .
C12 C11 C10 116.7(3) . .
C16 C11 C10 124.6(3) . .
C13 C12 C11 121.8(3) . .
C13 C12 H12 119.1 . .
C11 C12 H12 119.1 . .
C14 C13 C12 119.1(3) . .
C14 C13 H13 120.5 . .
C12 C13 H13 120.5 . .
C15 C14 C13 120.7(3) . .
C15 C14 H14 119.6 . .
C13 C14 H14 119.6 . .
C14 C15 C16 120.7(3) . .
C14 C15 H15 119.7 . .
C16 C15 H15 119.7 . .
O4 C16 C15 123.1(3) . .
O4 C16 C11 117.8(3) . .
C15 C16 C11 119.1(3) . .
O4 C17 H17A 109.5 . .
O4 C17 H17B 109.5 . .
H17A C17 H17B 109.5 . .
O4 C17 H17C 109.5 . .
H17A C17 H17C 109.5 . .
H17B C17 H17C 109.5 . .
O1 C1 H1A 109.5 . .
O1 C1 H1B 109.5 . .
H1A C1 H1B 109.5 . .
O1 C1 H1C 109.5 . .
H1A C1 H1C 109.5 . .
H1B C1 H1C 109.5 . .
C21 C22 C23 119.0(4) . .
C21 C22 H22 120.5 . .
C23 C22 H22 120.5 . .
C22 C21 C20 121.0(3) . .
C22 C21 H21 119.5 . .
C20 C21 H21 119.5 . .
C21 C20 C19 120.2(4) . .
C21 C20 H20 119.9 . .
C19 C20 H20 119.9 . .
O8 C34 H34A 109.5 . .
O8 C34 H34B 109.5 . .
H34A C34 H34B 109.5 . .
O8 C34 H34C 109.5 . .
H34A C34 H34C 109.5 . .
H34B C34 H34C 109.5 . .
C46 N1 C44 122.5(4) . .
C46 N1 C45 116.5(5) . .
C44 N1 C45 120.8(5) . .
N1 C45 H45A 109.5 . .
N1 C45 H45B 109.5 . .
H45A C45 H45B 109.5 . .
N1 C45 H45C 109.5 . .
H45A C45 H45C 109.5 . .
H45B C45 H45C 109.5 . .
N1 C44 H44A 109.5 . .
N1 C44 H44B 109.5 . .
H44A C44 H44B 109.5 . .
N1 C44 H44C 109.5 . .
H44A C44 H44C 109.5 . .
H44B C44 H44C 109.5 . .
O12 C46 N1 122.3(4) . .
O12 C46 H46 118.8 . .
N1 C46 H46 118.8 . .
C49 N2 C47 121.0(5) . .
C49 N2 C48 120.4(4) . .
C47 N2 C48 118.1(4) . .
N2 C48 H48A 109.5 . .
N2 C48 H48B 109.5 . .
H48A C48 H48B 109.5 . .
N2 C48 H48C 109.5 . .
H48A C48 H48C 109.5 . .
H48B C48 H48C 109.5 . .
N2 C47 H47A 109.5 . .
N2 C47 H47B 109.5 . .
H47A C47 H47B 109.5 . .
N2 C47 H47C 109.5 . .
H47A C47 H47C 109.5 . .
H47B C47 H47C 109.5 . .
O13 C49 N2 124.4(4) . .
O13 C49 H49 117.8 . .
N2 C49 H49 117.8 . .
O11 C18 H18A 109.5 . .
O11 C18 H18B 109.5 . .
H18A C18 H18B 109.5 . .
O11 C18 H18C 109.5 . .
H18A C18 H18C 109.5 . .
H18B C18 H18C 109.5 . .

loop_
_geom_bond_atom_site_label_1
_geom_bond_atom_site_label_2
_geom_bond_distance
_geom_bond_site_symmetry_2
Ho1 O3 2.294(2) .
Ho1 O6 2.3029(18) 2_565
Ho1 O6 2.3128(18) .
Ho1 O10 2.3134(19) .
Ho1 O9 2.323(2) .
Ho1 O2 2.3372(19) .
Ho1 O5 2.4216(19) .
Ho1 O7 2.423(2) .
Ho1 Ho1 3.8664(3) 2_565
O3 C10 1.257(4) .
O7 C39 1.442(3) .
O2 C8 1.267(3) .
O10 C25 1.270(3) .
O5 C35 1.446(3) .
O6 C37 1.336(3) .
O6 Ho1 2.3029(18) 2_565
O9 C27 1.264(3) .
O1 C2 1.364(4) .
O1 C1 1.430(4) .
O4 C16 1.356(4) .
O4 C17 1.435(4) .
O8 C33 1.361(4) .
O8 C34 1.412(4) .
C33 C32 1.400(4) .
C33 C28 1.401(4) .
C28 C29 1.391(4) .
C28 C27 1.503(4) .
C27 C26 1.403(4) .
C26 C25 1.394(4) .
C26 H26 0.9300 .
C25 C24 1.509(4) .
C24 C23 1.391(5) .
C24 C19 1.408(5) .
C23 C22 1.391(5) .
C23 H23 0.9300 .
C7 C6 1.398(4) .
C7 C2 1.405(4) .
C7 C8 1.513(4) .
C8 C9 1.400(4) .
C9 C10 1.398(4) .
C9 H9 0.9300 .
C10 C11 1.504(4) .
C39 C40 1.498(4) .
C39 H39A 0.9700 .
C39 H39B 0.9700 .
C37 C36 1.399(4) .
C37 C40 1.402(4) 2_565
C36 C38 1.396(4) .
C36 C35 1.502(4) .
C40 C41 1.390(4) .
C40 C37 1.402(4) 2_565
C41 C42 1.393(5) .
C41 H41 0.9300 .
C29 C30 1.387(4) .
C29 H29 0.9300 .
C35 H35A 0.9700 .
C35 H35B 0.9700 .
C30 C31 1.383(5) .
C30 H30 0.9300 .
C31 C32 1.383(5) .
C31 H31 0.9300 .
C32 H32 0.9300 .
O11 C19 1.364(5) .
O11 C18 1.432(4) .
C19 C20 1.400(5) .
C42 C38 1.390(5) 2_565
C42 C43 1.505(4) .
C38 C42 1.390(5) 2_565
C38 H38 0.9300 .
C43 H43A 0.9600 .
C43 H43B 0.9600 .
C43 H43C 0.9600 .
C6 C5 1.383(4) .
C6 H6 0.9300 .
C5 C4 1.381(5) .
C5 H5 0.9300 .
C4 C3 1.385(5) .
C4 H4 0.9300 .
C3 C2 1.392(4) .
C3 H3 0.9300 .
C11 C12 1.391(4) .
C11 C16 1.409(5) .
C12 C13 1.383(5) .
C12 H12 0.9300 .
C13 C14 1.381(6) .
C13 H13 0.9300 .
C14 C15 1.374(6) .
C14 H14 0.9300 .
C15 C16 1.399(5) .
C15 H15 0.9300 .
C17 H17A 0.9600 .
C17 H17B 0.9600 .
C17 H17C 0.9600 .
C1 H1A 0.9600 .
C1 H1B 0.9600 .
C1 H1C 0.9600 .
C22 C21 1.372(6) .
C22 H22 0.9300 .
C21 C20 1.379(7) .
C21 H21 0.9300 .
C20 H20 0.9300 .
C34 H34A 0.9600 .
C34 H34B 0.9600 .
C34 H34C 0.9600 .
O12 C46 1.222(5) .
N1 C46 1.362(5) .
N1 C44 1.370(6) .
N1 C45 1.425(6) .
C45 H45A 0.9600 .
C45 H45B 0.9600 .
C45 H45C 0.9600 .
C44 H44A 0.9600 .
C44 H44B 0.9600 .
C44 H44C 0.9600 .
C46 H46 0.9300 .
O13 C49 1.223(6) .
N2 C49 1.335(5) .
N2 C47 1.443(7) .
N2 C48 1.446(6) .
C48 H48A 0.9600 .
C48 H48B 0.9600 .
C48 H48C 0.9600 .
C47 H47A 0.9600 .
C47 H47B 0.9600 .
C47 H47C 0.9600 .
C49 H49 0.9300 .
C18 H18A 0.9600 .
C18 H18B 0.9600 .
C18 H18C 0.9600 .
